data_4347727
loop_
_publ_author_name
'Wu, Jianfeng'
'Zhao, Lang'
'Zhang, Li'
'Li, Xiao-Lei'
'Guo, Mei'
'Tang, Jinkui'

_publ_section_title
;
 Metallosupramolecular Coordination Complexes: The Design of
 Heterometallic 3d-4f Gridlike Structures.
;
_journal_issue 11
_journal_name_full 'Inorganic chemistry'
_journal_page_first 5514
_journal_page_last 5519
_journal_paper_doi 10.1021/acs.inorgchem.6b00529
_journal_volume 55
_journal_year 2016
_chemical_formula_sum 'C96 H112 Co3 Dy4 N38 O36 S10'
_chemical_formula_weight 3521.62
_space_group_crystal_system orthorhombic
_space_group_IT_number 59
_space_group_name_Hall '-P 2ab 2a'
_space_group_name_H-M_alt 'P m m n :2'
_atom_sites_solution_hydrogens mixed
_audit_creation_method SHELXL-2014/7
_cell_angle_alpha 90
_cell_angle_beta 90
_cell_angle_gamma 90
_cell_formula_units_Z 2
_cell_length_a 19.507(2)
_cell_length_b 26.831(3)
_cell_length_c 16.223(2)
_cell_measurement_reflns_used 9010
_cell_measurement_temperature 296(2)
_cell_measurement_theta_max 26.04
_cell_measurement_theta_min 2.51
_cell_volume 8491.0(17)
_computing_cell_refinement 'Bruker SMART'
_computing_data_collection 'Bruker SMART'
_computing_data_reduction 'Bruker SAINT'
_computing_molecular_graphics 'SHELXL-2014/7 (Sheldrick, 2014)'
_computing_publication_material 'SHELXL-2014/7 (Sheldrick, 2014)'
_computing_structure_refinement 'SHELXL-2014/7 (Sheldrick, 2014)'
_computing_structure_solution 'SHELXL-2014/7 (Sheldrick, 2014)'
_diffrn_ambient_temperature 296(2)
_diffrn_measured_fraction_theta_full 1.000
_diffrn_measured_fraction_theta_max 0.998
_diffrn_measurement_device_type 'CCD area detector'
_diffrn_measurement_method 'phi and omega scans'
_diffrn_radiation_type MoK\a
_diffrn_radiation_wavelength 0.71073
_diffrn_reflns_av_R_equivalents 0.0483
_diffrn_reflns_av_unetI/netI 0.0327
_diffrn_reflns_Laue_measured_fraction_full 1.000
_diffrn_reflns_Laue_measured_fraction_max 0.998
_diffrn_reflns_limit_h_max 24
_diffrn_reflns_limit_h_min -17
_diffrn_reflns_limit_k_max 33
_diffrn_reflns_limit_k_min -32
_diffrn_reflns_limit_l_max 20
_diffrn_reflns_limit_l_min -19
_diffrn_reflns_number 52179
_diffrn_reflns_point_group_measured_fraction_full 1.000
_diffrn_reflns_point_group_measured_fraction_max 0.998
_diffrn_reflns_theta_full 25.242
_diffrn_reflns_theta_max 26.060
_diffrn_reflns_theta_min 1.255
_exptl_absorpt_coefficient_mu 2.215
_exptl_absorpt_correction_T_max 0.628
_exptl_absorpt_correction_T_min 0.607
_exptl_absorpt_correction_type multi-scan
_exptl_absorpt_process_details (sadabs;bruker,2000)
_exptl_crystal_colour GREEN
_exptl_crystal_density_diffrn 1.377
_exptl_crystal_description BLOCK
_exptl_crystal_F_000 3494
_exptl_crystal_size_max 0.23
_exptl_crystal_size_mid 0.22
_exptl_crystal_size_min 0.21
_refine_diff_density_max 3.396
_refine_diff_density_min -2.862
_refine_diff_density_rms 0.258
_refine_ls_extinction_method none
_refine_ls_goodness_of_fit_ref 1.140
_refine_ls_hydrogen_treatment constr
_refine_ls_matrix_type full
_refine_ls_number_parameters 465
_refine_ls_number_reflns 8834
_refine_ls_number_restraints 64
_refine_ls_restrained_S_all 1.140
_refine_ls_R_factor_all 0.1259
_refine_ls_R_factor_gt 0.0957
_refine_ls_shift/su_max 0.001
_refine_ls_shift/su_mean 0.000
_refine_ls_structure_factor_coef Fsqd
_refine_ls_weighting_details 'w=1/[\s^2^(Fo^2^)+(0.1049P)^2^+220.6961P] where P=(Fo^2^+2Fc^2^)/3'
_refine_ls_weighting_scheme calc
_refine_ls_wR_factor_gt 0.2601
_refine_ls_wR_factor_ref 0.2871
_reflns_Friedel_coverage 0.000
_reflns_number_gt 6454
_reflns_number_total 8834
_reflns_threshold_expression 'I > 2\s(I)'
_cod_data_source_file ic6b00529_si_002.cif
_cod_data_source_block Dy4Co3
_cod_depositor_comments
;
The following automatic conversions were performed:

data item '_exptl_absorpt_correction_type' value 'MULTI-SCAN' was
changed to 'multi-scan' in accordance with the
/home/saulius/struct/COD-crude-data/automatic-downloads/DataCite-retrospective/ACS/depositions/lib/dictionaries/cif_core.dic
dictionary named 'cif_core.dic' version 2.4.2 last updated on
2011-04-26.

Automatic conversion script
Id: cif_fix_values 6909 2019-04-08 15:41:33Z antanas 
;
_cod_original_cell_volume 8491.3(18)
_cod_original_sg_symbol_H-M 'P m m n'
_cod_database_code 4347727
_shelx_shelxl_version_number 2014/7
_shelx_space_group_comment
;
The symmetry employed for this shelxl refinement is uniquely defined
by the following loop, which should always be used as a source of
symmetry information in preference to the above space-group names.
They are only intended as comments.
;

loop_
_space_group_symop_operation_xyz
'x, y, z'
'-x+1/2, -y+1/2, z'
'-x, y+1/2, -z'
'x+1/2, -y, -z'
'-x, -y, -z'
'x-1/2, y-1/2, -z'
'x, -y-1/2, z'
'-x-1/2, y, z'

loop_
_atom_site_label
_atom_site_type_symbol
_atom_site_fract_x
_atom_site_fract_y
_atom_site_fract_z
_atom_site_U_iso_or_equiv
_atom_site_adp_type
_atom_site_occupancy
_atom_site_site_symmetry_order
_atom_site_calc_flag
_atom_site_refinement_flags_posn
_atom_site_refinement_flags_adp
_atom_site_refinement_flags_occupancy
C1 C 0.4531(8) 0.4541(5) 0.1058(10) 0.053(4) Uani 1 1 d . . .
H1A H 0.4177 0.4324 0.1275 0.064 Uiso 1 1 calc R U .
H1B H 0.4798 0.4353 0.0660 0.064 Uiso 1 1 calc R U .
C2 C 0.4207(6) 0.4984(5) 0.0641(7) 0.044(3) Uani 1 1 d D . .
C3 C 0.3889(8) 0.4937(6) -0.0108(9) 0.055(4) Uani 1 1 d . . .
H3 H 0.3868 0.4631 -0.0374 0.066 Uiso 1 1 calc R U .
C4 C 0.3601(9) 0.5355(6) -0.0454(9) 0.061(4) Uani 1 1 d . . .
H4 H 0.3376 0.5334 -0.0958 0.073 Uiso 1 1 calc R U .
C5 C 0.3649(8) 0.5802(6) -0.0049(8) 0.052(4) Uani 1 1 d . . .
H5 H 0.3456 0.6088 -0.0278 0.062 Uiso 1 1 calc R U .
C6 C 0.3984(7) 0.5827(5) 0.0695(8) 0.042(3) Uani 1 1 d . . .
C7 C 0.4121(6) 0.6290(5) 0.1125(8) 0.039(3) Uani 1 1 d . . .
H7 H 0.3982 0.6595 0.0910 0.046 Uiso 1 1 calc R U .
C8 C 0.5062(6) 0.6616(4) 0.2858(7) 0.031(2) Uani 1 1 d . . .
C9 C 0.5357(6) 0.7070(4) 0.3216(7) 0.029(2) Uani 1 1 d . . .
C10 C 0.5882(6) 0.7049(4) 0.3792(7) 0.031(2) Uani 1 1 d . . .
H10 H 0.6046 0.6745 0.3986 0.038 Uiso 1 1 calc R U .
C11 C 0.6157(10) 0.7500 0.4072(12) 0.042(4) Uani 1 2 d S T P
H11 H 0.6521 0.7500 0.4443 0.051 Uiso 1 2 calc R U P
C12 C 0.7500 0.6411(6) 0.0725(11) 0.039(4) Uani 1 2 d S T P
H12 H 0.7500 0.6652 0.0313 0.047 Uiso 1 2 calc R U P
C13 C 0.6893(6) 0.6232(4) 0.1031(7) 0.036(3) Uani 1 1 d . . .
H13 H 0.6477 0.6337 0.0810 0.043 Uiso 1 1 calc R U .
C14 C 0.6910(6) 0.5890(4) 0.1683(7) 0.031(2) Uani 1 1 d . . .
C15 C 0.6283(6) 0.5656(4) 0.2079(7) 0.032(3) Uani 1 1 d . . .
C16 C 0.5873(6) 0.4904(4) 0.3682(8) 0.036(3) Uani 1 1 d . . .
H16 H 0.6294 0.4833 0.3924 0.043 Uiso 1 1 calc R U .
C17 C 0.5245(6) 0.4687(5) 0.3992(8) 0.036(3) Uani 1 1 d . . .
C18 C 0.5249(7) 0.4377(5) 0.4655(9) 0.047(3) Uani 1 1 d . . .
H18 H 0.5657 0.4302 0.4924 0.057 Uiso 1 1 calc R U .
C19 C 0.4615(8) 0.4170(6) 0.4929(9) 0.057(4) Uani 1 1 d . . .
H19 H 0.4592 0.3975 0.5402 0.069 Uiso 1 1 calc R U .
C20 C 0.4042(8) 0.4268(6) 0.4466(9) 0.054(4) Uani 1 1 d . . .
H20 H 0.3625 0.4123 0.4606 0.065 Uiso 1 1 calc R U .
C21 C 0.4086(7) 0.4585(5) 0.3785(8) 0.045(3) Uani 1 1 d D . .
C22 C 0.3467(7) 0.4689(6) 0.3254(9) 0.053(4) Uani 1 1 d . . .
H22A H 0.3257 0.4378 0.3088 0.063 Uiso 1 1 calc R U .
H22B H 0.3133 0.4879 0.3565 0.063 Uiso 1 1 calc R U .
C23 C 0.7500 0.4220(8) 0.2180(13) 0.048(5) Uani 1 2 d S T P
C24 C 0.7500 0.4689(7) 0.4739(12) 0.040(4) Uani 1 2 d S T P
C25 C 0.7500 0.6559(8) 0.3409(12) 0.046(5) Uani 1 2 d S T P
C26 C 0.6146(14) 0.7500 0.1198(14) 0.080(8) Uani 1 2 d S T P
C27 C 0.3844(10) 0.7500 0.1517(14) 0.048(5) Uani 1 2 d S T P
H27A H 0.3525 0.7745 0.1716 0.072 Uiso 0.5 1 calc R U P
H27B H 0.3634 0.7177 0.1532 0.072 Uiso 0.5 1 calc R U P
H27C H 0.3971 0.7579 0.0960 0.072 Uiso 0.5 1 calc R U P
C28 C 0.2500 0.5977(7) 0.2063(17) 0.110(10) Uani 1 2 d DS TU P
Co2 Co 0.7500 0.52937(9) 0.30440(15) 0.0343(5) Uani 1 2 d S T P
Co3 Co 0.7500 0.7500 0.2230(3) 0.0530(10) Uani 1 4 d S T P
Dy1 Dy 0.47310(3) 0.54494(2) 0.24603(3) 0.0316(2) Uani 1 1 d . . .
N1 N 0.4254(5) 0.5414(4) 0.1055(6) 0.036(2) Uani 1 1 d . . .
N2 N 0.4439(5) 0.6263(4) 0.1809(6) 0.035(2) Uani 1 1 d . . .
N3 N 0.4653(5) 0.6685(4) 0.2216(6) 0.033(2) Uani 1 1 d . . .
N4 N 0.5103(7) 0.7500 0.2932(8) 0.031(3) Uani 1 2 d S T P
N5 N 0.7500 0.5723(5) 0.1971(7) 0.026(3) Uani 1 2 d S T P
N6 N 0.6423(5) 0.5391(3) 0.2739(6) 0.031(2) Uani 1 1 d . . .
N7 N 0.5827(5) 0.5193(3) 0.3071(6) 0.028(2) Uani 1 1 d . . .
N8 N 0.4673(5) 0.4796(4) 0.3569(6) 0.034(2) Uani 1 1 d . . .
N9 N 0.7500 0.4603(6) 0.2486(11) 0.047(4) Uani 1 2 d S T P
N10 N 0.7500 0.4950(7) 0.4185(10) 0.049(4) Uani 1 2 d S T P
N11 N 0.7500 0.6899(7) 0.2945(12) 0.051(4) Uani 1 2 d S T P
N12 N 0.6647(12) 0.7500 0.1576(13) 0.067(5) Uani 1 2 d S T P
N13 N 0.2500 0.5601(7) 0.233(2) 0.200(19) Uani 1 2 d DS TU P
O1 O 0.4968(4) 0.4705(3) 0.1715(6) 0.042(2) Uani 1 1 d . . .
H1D H 0.5250 0.4487 0.1819 0.063 Uiso 1 1 calc DR U .
O2 O 0.5219(4) 0.6195(3) 0.3114(5) 0.0301(17) Uani 1 1 d . . .
O3 O 0.5709(4) 0.5717(3) 0.1744(4) 0.0290(16) Uani 1 1 d . . .
O4 O 0.3667(5) 0.4960(3) 0.2549(6) 0.048(2) Uani 1 1 d . . .
H4D H 0.3325 0.5057 0.2303 0.073 Uiso 1 1 calc DR U .
O5 O 0.3949(5) 0.5827(3) 0.3396(7) 0.057(3) Uani 1 1 d . . .
H5C H 0.3998 0.6110 0.3577 0.086 Uiso 1 1 d R U .
H5D H 0.3557 0.5792 0.3566 0.086 Uiso 1 1 d R U .
O6 O 0.4437(6) 0.7500 0.2022(8) 0.040(3) Uani 1 2 d S T P
H6 H 0.4434 0.7253 0.2320 0.060 Uiso 0.5 1 calc R U P
O7 O 0.3934(7) 0.6714(4) 0.4162(9) 0.091(4) Uani 1 1 d . . .
H7D H 0.3689 0.6905 0.3897 0.137 Uiso 1 1 d DR U .
H7C H 0.4124 0.6862 0.4541 0.137 Uiso 1 1 d DR U .
O8 O 0.7500 0.6693(18) 0.609(3) 0.26(2) Uani 1 2 d S TU P
H8D H 0.7325 0.6688 0.5636 0.386 Uiso 0.5 1 d DR U P
H8C H 0.7500 0.6417 0.6309 0.386 Uiso 1 2 d DR U P
O9 O 0.5542(16) 0.3888(10) 0.2359(15) 0.196(11) Uani 1 1 d . U .
H9D H 0.5150 0.3871 0.2548 0.294 Uiso 1 1 d DR U .
H9C H 0.5563 0.3738 0.1919 0.294 Uiso 1 1 d DR U .
O10 O 0.2500 0.4937(8) 0.1325(13) 0.102(7) Uani 1 2 d S TU P
H10E H 0.2500 0.4646 0.1463 0.153 Uiso 1 2 d R U P
H10D H 0.2500 0.5131 0.1714 0.153 Uiso 1 2 d DR U P
O11 O 0.2500 0.4171(9) 0.1303(16) 0.126(8) Uani 1 2 d S TU P
H11E H 0.2773 0.4191 0.0919 0.188 Uiso 1 1 d R U .
S1 S 0.7500 0.3666(4) 0.1738(6) 0.105(3) Uani 1 2 d S TU P
S2 S 0.7500 0.4313(3) 0.5524(4) 0.0720(19) Uani 1 2 d S T P
S3 S 0.7500 0.6087(2) 0.3995(3) 0.0446(11) Uani 1 2 d S T P
S4 S 0.5441(7) 0.7500 0.0703(8) 0.140(4) Uani 1 2 d S TU P
S5 S 0.2500 0.6486(6) 0.1605(11) 0.204(7) Uani 1 2 d DS TU P

loop_
_atom_site_aniso_label
_atom_site_aniso_U_11
_atom_site_aniso_U_22
_atom_site_aniso_U_33
_atom_site_aniso_U_23
_atom_site_aniso_U_13
_atom_site_aniso_U_12
C1 0.051(8) 0.044(8) 0.065(9) -0.019(7) -0.003(7) 0.004(7)
C2 0.040(7) 0.050(8) 0.043(7) -0.011(6) 0.005(6) -0.007(6)
C3 0.059(9) 0.054(9) 0.052(8) -0.014(7) -0.006(7) -0.011(7)
C4 0.076(11) 0.071(11) 0.036(7) -0.006(7) -0.021(7) -0.007(9)
C5 0.060(9) 0.056(8) 0.039(7) -0.005(6) -0.017(7) 0.007(7)
C6 0.035(7) 0.043(7) 0.046(7) -0.001(6) 0.000(6) 0.002(6)
C7 0.035(7) 0.041(7) 0.039(7) 0.006(5) -0.006(5) 0.003(5)
C8 0.021(5) 0.035(6) 0.036(6) 0.002(5) -0.007(5) 0.002(5)
C9 0.030(6) 0.030(6) 0.027(5) 0.000(4) -0.003(4) 0.000(5)
C10 0.034(6) 0.024(5) 0.036(6) 0.002(5) -0.007(5) 0.002(5)
C11 0.037(10) 0.044(10) 0.045(10) 0.000 -0.015(8) 0.000
C12 0.045(10) 0.034(9) 0.038(9) 0.013(8) 0.000 0.000
C13 0.037(7) 0.036(6) 0.035(6) 0.002(5) -0.008(5) 0.001(5)
C14 0.029(6) 0.032(6) 0.031(6) -0.004(5) 0.002(5) 0.002(5)
C15 0.029(6) 0.031(6) 0.035(6) 0.003(5) 0.017(5) -0.003(5)
C16 0.031(6) 0.027(6) 0.049(7) 0.006(5) -0.001(5) 0.000(5)
C17 0.038(7) 0.031(6) 0.038(6) -0.001(5) 0.001(5) -0.010(5)
C18 0.041(8) 0.053(8) 0.048(8) 0.009(6) -0.008(6) -0.012(6)
C19 0.067(10) 0.060(9) 0.045(8) 0.017(7) -0.001(7) -0.015(8)
C20 0.051(9) 0.065(9) 0.045(8) 0.006(7) 0.016(7) -0.018(7)
C21 0.044(8) 0.038(7) 0.052(8) 0.006(6) 0.008(6) -0.005(6)
C22 0.034(7) 0.061(9) 0.063(9) 0.008(7) -0.003(6) -0.011(7)
C23 0.044(11) 0.046(12) 0.055(12) 0.022(10) 0.000 0.000
C24 0.016(8) 0.050(11) 0.055(11) 0.010(9) 0.000 0.000
C25 0.037(10) 0.064(13) 0.036(10) -0.014(10) 0.000 0.000
C26 0.065(16) 0.13(3) 0.040(12) 0.000 -0.014(12) 0.000
C27 0.042(10) 0.009(7) 0.092(15) 0.000 -0.006(10) 0.000
C28 0.110(10) 0.110(10) 0.110(10) 0.0002(10) 0.000 0.000
Co2 0.0273(11) 0.0376(12) 0.0380(12) 0.0143(10) 0.000 0.000
Co3 0.066(3) 0.040(2) 0.053(2) 0.000 0.000 0.000
Dy1 0.0243(3) 0.0290(3) 0.0414(4) 0.0014(2) -0.0014(2) -0.0014(2)
N1 0.030(5) 0.035(5) 0.044(6) -0.007(5) -0.003(4) -0.005(4)
N2 0.027(5) 0.035(5) 0.042(6) 0.000(4) -0.005(4) 0.002(4)
N3 0.034(5) 0.033(5) 0.030(5) 0.000(4) -0.007(4) -0.005(4)
N4 0.037(7) 0.033(7) 0.023(7) 0.000 0.005(6) 0.000
N5 0.028(7) 0.031(7) 0.017(6) 0.015(5) 0.000 0.000
N6 0.030(5) 0.032(5) 0.030(5) 0.010(4) -0.004(4) -0.003(4)
N7 0.030(5) 0.025(4) 0.030(5) 0.010(4) -0.006(4) 0.002(4)
N8 0.030(5) 0.034(5) 0.038(5) -0.002(4) 0.005(4) -0.007(4)
N9 0.035(8) 0.034(9) 0.071(12) 0.022(9) 0.000 0.000
N10 0.032(8) 0.067(11) 0.048(9) 0.023(9) 0.000 0.000
N11 0.042(9) 0.053(10) 0.059(11) -0.001(9) 0.000 0.000
N12 0.081(15) 0.051(11) 0.069(13) 0.000 -0.007(12) 0.000
N13 0.200(19) 0.200(19) 0.200(19) 0.001(2) 0.000 0.000
O1 0.036(5) 0.035(4) 0.056(6) -0.008(4) -0.004(4) 0.001(4)
O2 0.035(4) 0.027(4) 0.028(4) 0.005(3) -0.005(3) 0.000(3)
O3 0.025(4) 0.037(4) 0.026(4) -0.001(3) 0.001(3) 0.001(3)
O4 0.033(5) 0.048(5) 0.065(6) 0.008(5) -0.008(4) -0.010(4)
O5 0.041(5) 0.041(5) 0.090(8) -0.010(5) 0.022(5) -0.007(4)
O6 0.041(7) 0.029(6) 0.051(8) 0.000 -0.022(6) 0.000
O7 0.106(11) 0.047(6) 0.120(11) 0.004(7) 0.014(9) -0.019(7)
O8 0.26(2) 0.26(2) 0.26(2) 0.000(2) 0.000 0.000
O9 0.196(11) 0.195(11) 0.196(11) 0.000(2) -0.001(2) 0.000(2)
O10 0.101(7) 0.103(7) 0.101(7) 0.000(2) 0.000 0.000
O11 0.125(9) 0.126(9) 0.125(9) -0.001(2) 0.000 0.000
S1 0.112(3) 0.099(3) 0.104(3) 0.0027(19) 0.000 0.000
S2 0.045(3) 0.089(5) 0.082(4) 0.051(4) 0.000 0.000
S3 0.038(2) 0.056(3) 0.039(2) 0.007(2) 0.000 0.000
S4 0.139(4) 0.143(4) 0.137(4) 0.000 -0.002(2) 0.000
S5 0.203(7) 0.203(7) 0.206(7) 0.001(2) 0.000 0.000

loop_
_atom_type_symbol
_atom_type_description
_atom_type_scat_dispersion_real
_atom_type_scat_dispersion_imag
_atom_type_scat_source
C C 0.0033 0.0016 'International Tables Vol C Tables 4.2.6.8 and 6.1.1.4'
H H 0.0000 0.0000 'International Tables Vol C Tables 4.2.6.8 and 6.1.1.4'
N N 0.0061 0.0033 'International Tables Vol C Tables 4.2.6.8 and 6.1.1.4'
O O 0.0106 0.0060 'International Tables Vol C Tables 4.2.6.8 and 6.1.1.4'
S S 0.1246 0.1234 'International Tables Vol C Tables 4.2.6.8 and 6.1.1.4'
Co Co 0.3494 0.9721 'International Tables Vol C Tables 4.2.6.8 and 6.1.1.4'
Dy Dy -0.1892 4.4098 'International Tables Vol C Tables 4.2.6.8 and 6.1.1.4'

loop_
_geom_angle_atom_site_label_1
_geom_angle_atom_site_label_2
_geom_angle_atom_site_label_3
_geom_angle
_geom_angle_site_symmetry_1
_geom_angle_site_symmetry_3
O1 C1 C2 110.0(10) . .
N1 C2 C3 123.7(12) . .
N1 C2 C1 115.2(10) . .
C3 C2 C1 121.1(13) . .
C2 C3 C4 118.3(13) . .
C5 C4 C3 119.4(13) . .
C4 C5 C6 119.7(14) . .
N1 C6 C5 121.5(12) . .
N1 C6 C7 114.9(11) . .
C5 C6 C7 123.5(13) . .
N2 C7 C6 117.3(11) . .
O2 C8 N3 122.6(11) . .
O2 C8 C9 121.7(10) . .
N3 C8 C9 115.6(10) . .
N4 C9 C10 122.8(11) . .
N4 C9 C8 115.7(10) . .
C10 C9 C8 121.5(10) . .
C9 C10 C11 117.8(11) . .
C10 C11 C10 119.7(15) 7_575 .
C13 C12 C13 119.5(16) . 8_755
C12 C13 C14 118.9(12) . .
N5 C14 C13 120.7(11) . .
N5 C14 C15 114.3(10) . .
C13 C14 C15 124.9(11) . .
O3 C15 N6 127.5(10) . .
O3 C15 C14 118.8(10) . .
N6 C15 C14 113.6(10) . .
N7 C16 C17 117.4(11) . .
N8 C17 C18 122.9(11) . .
N8 C17 C16 116.0(11) . .
C18 C17 C16 121.1(12) . .
C17 C18 C19 118.7(13) . .
C20 C19 C18 117.4(13) . .
C19 C20 C21 120.0(13) . .
N8 C21 C20 121.5(12) . .
N8 C21 C22 117.4(10) . .
C20 C21 C22 121.0(12) . .
O4 C22 C21 109.7(10) . .
N9 C23 S1 180.0(19) . .
N10 C24 S2 180(2) . .
N11 C25 S3 177.3(18) . .
N12 C26 S4 178(3) . .
N13 C28 S5 175(3) . .
N9 Co2 N10 89.6(7) . .
N9 Co2 N5 97.4(6) . .
N10 Co2 N5 173.0(7) . .
N9 Co2 N6 90.5(3) . 8_755
N10 Co2 N6 104.9(2) . 8_755
N5 Co2 N6 75.1(2) . 8_755
N9 Co2 N6 90.5(3) . .
N10 Co2 N6 104.9(2) . .
N5 Co2 N6 75.1(2) . .
N6 Co2 N6 150.1(5) 8_755 .
N9 Co2 S3 170.1(5) . .
N10 Co2 S3 80.5(5) . .
N5 Co2 S3 92.5(4) . .
N6 Co2 S3 92.1(3) 8_755 .
N6 Co2 S3 92.1(3) . .
N12 Co3 N12 115.0(13) . 2_665
N12 Co3 N11 108.3(4) . .
N12 Co3 N11 108.3(4) 2_665 .
N12 Co3 N11 108.3(4) . 2_665
N12 Co3 N11 108.3(4) 2_665 2_665
N11 Co3 N11 108.5(11) . 2_665
O3 Dy1 O5 135.1(3) . .
O3 Dy1 O1 81.2(3) . .
O5 Dy1 O1 143.7(3) . .
O3 Dy1 N7 65.0(3) . .
O5 Dy1 N7 114.9(3) . .
O1 Dy1 N7 78.5(3) . .
O3 Dy1 O2 69.5(3) . .
O5 Dy1 O2 68.1(3) . .
O1 Dy1 O2 145.9(3) . .
N7 Dy1 O2 73.5(3) . .
O3 Dy1 O4 151.4(3) . .
O5 Dy1 O4 69.4(3) . .
O1 Dy1 O4 75.3(3) . .
N7 Dy1 O4 124.2(3) . .
O2 Dy1 O4 137.4(3) . .
O3 Dy1 N1 82.0(3) . .
O5 Dy1 N1 111.4(4) . .
O1 Dy1 N1 64.6(3) . .
N7 Dy1 N1 133.7(3) . .
O2 Dy1 N1 125.2(3) . .
O4 Dy1 N1 73.5(3) . .
O3 Dy1 N2 73.0(3) . .
O5 Dy1 N2 75.6(3) . .
O1 Dy1 N2 124.4(3) . .
N7 Dy1 N2 128.0(3) . .
O2 Dy1 N2 63.8(3) . .
O4 Dy1 N2 107.4(3) . .
N1 Dy1 N2 63.5(3) . .
O3 Dy1 N8 127.1(3) . .
O5 Dy1 N8 79.1(3) . .
O1 Dy1 N8 77.7(3) . .
N7 Dy1 N8 63.6(3) . .
O2 Dy1 N8 106.0(3) . .
O4 Dy1 N8 63.1(3) . .
N1 Dy1 N8 128.2(3) . .
N2 Dy1 N8 154.7(3) . .
C2 N1 C6 117.4(10) . .
C2 N1 Dy1 121.6(8) . .
C6 N1 Dy1 120.9(8) . .
C7 N2 N3 121.2(10) . .
C7 N2 Dy1 122.1(8) . .
N3 N2 Dy1 116.6(7) . .
C8 N3 N2 116.5(10) . .
C9 N4 C9 119.2(14) . 7_575
C14 N5 C14 121.2(13) . 8_755
C14 N5 Co2 118.9(7) . .
C14 N5 Co2 118.9(7) 8_755 .
C15 N6 N7 110.4(9) . .
C15 N6 Co2 116.9(7) . .
N7 N6 Co2 132.4(7) . .
C16 N7 N6 118.8(9) . .
C16 N7 Dy1 123.4(8) . .
N6 N7 Dy1 117.8(6) . .
C21 N8 C17 119.3(10) . .
C21 N8 Dy1 121.8(8) . .
C17 N8 Dy1 118.8(7) . .
C23 N9 Co2 179.7(16) . .
C24 N10 Co2 168.5(18) . .
C25 N11 Co3 176.1(17) . .
C26 N12 Co3 180(2) . .
C1 O1 Dy1 121.3(7) . .
C8 O2 Dy1 120.0(7) . .
C15 O3 Dy1 118.1(7) . .
C22 O4 Dy1 123.8(8) . .
C25 S3 Co2 107.2(7) . .

loop_
_geom_bond_atom_site_label_1
_geom_bond_atom_site_label_2
_geom_bond_distance
_geom_bond_site_symmetry_2
C1 O1 1.433(17) .
C1 C2 1.507(18) .
C2 N1 1.340(16) .
C2 C3 1.369(18) .
C3 C4 1.37(2) .
C4 C5 1.37(2) .
C5 C6 1.375(18) .
C6 N1 1.359(16) .
C6 C7 1.450(18) .
C7 N2 1.273(15) .
C8 O2 1.243(13) .
C8 N3 1.325(14) .
C8 C9 1.468(16) .
C9 N4 1.337(13) .
C9 C10 1.388(15) .
C10 C11 1.399(14) .
C11 C10 1.399(14) 7_575
C12 C13 1.371(15) .
C12 C13 1.371(15) 8_755
C13 C14 1.401(16) .
C14 N5 1.322(12) .
C14 C15 1.518(15) .
C15 O3 1.255(14) .
C15 N6 1.313(15) .
C16 N7 1.263(14) .
C16 C17 1.446(16) .
C17 N8 1.342(16) .
C17 C18 1.359(18) .
C18 C19 1.427(19) .
C19 C20 1.37(2) .
C20 C21 1.397(18) .
C21 N8 1.325(16) .
C21 C22 1.510(18) .
C22 O4 1.409(16) .
C23 N9 1.14(3) .
C23 S1 1.65(3) .
C24 N10 1.14(2) .
C24 S2 1.63(2) .
C25 N11 1.18(3) .
C25 S3 1.59(2) .
C26 N12 1.15(3) .
C26 S4 1.59(3) .
C27 O6 1.42(2) .
C28 N13 1.1000(10) .
C28 S5 1.5551(10) .
Co2 N9 2.062(18) .
Co2 N10 2.067(16) .
Co2 N5 2.086(11) .
Co2 N6 2.174(10) 8_755
Co2 N6 2.174(10) .
Co2 S3 2.629(6) .
Co3 N12 1.97(2) .
Co3 N12 1.97(2) 2_665
Co3 N11 1.987(19) .
Co3 N11 1.988(19) 2_665
Dy1 O3 2.346(7) .
Dy1 O5 2.379(9) .
Dy1 O1 2.380(8) .
Dy1 N7 2.455(9) .
Dy1 O2 2.456(8) .
Dy1 O4 2.460(9) .
Dy1 N1 2.464(10) .
Dy1 N2 2.491(10) .
Dy1 N8 2.513(10) .
N2 N3 1.376(14) .
N4 C9 1.337(13) 7_575
N5 C14 1.322(13) 8_755
N6 N7 1.388(13) .
